data_7004286
loop_
_publ_author_name
'Pilet, Guillaume'
'Tommasino, Jean-Bernard'
'Fenain, Fabrice'
'Matrak, Rita'
'M\'edebielle, Maurice'

_publ_section_title
;
 Trifluoromethylated enaminones and their explorative coordination
 chemistry with Cu(ii): synthesis, redox properties and structural
 characterization of the complexes
;
_journal_issue 41
_journal_name_full 'Dalton Transactions'
_journal_page_first 5621
_journal_page_last 5626
_journal_paper_doi 10.1039/b805071f
_journal_year 2008
_chemical_formula_moiety 'C26 H16 Cu1 F6 N4 O2'
_chemical_formula_sum 'C26 H16 Cu F6 N4 O2'
_chemical_formula_weight 593.97
_space_group_IT_number 2
_symmetry_cell_setting triclinic
_symmetry_space_group_name_Hall '-P 1'
_symmetry_space_group_name_H-M 'P -1'
_atom_sites_solution_hydrogens geom
_atom_sites_solution_primary direct
_cell_angle_alpha 68.198(4)
_cell_angle_beta 80.075(3)
_cell_angle_gamma 78.876(4)
_cell_formula_units_Z 6
_cell_length_a 12.0582(7)
_cell_length_b 16.326(1)
_cell_length_c 20.279(1)
_cell_measurement_reflns_used 12576
_cell_measurement_temperature 293
_cell_measurement_theta_max 26
_cell_measurement_theta_min 0
_cell_volume 3614.7(4)
_computing_cell_refinement 'DENZO/SCALEPACK (Otwinowski & Minor, 1997)'
_computing_data_collection 'COLLECT (Nonius, 1997-2001).'
_computing_data_reduction 'DENZO/SCALEPACK (Otwinowski & Minor, 1997)'
_computing_molecular_graphics 'CAMERON (Watkin et al., 1996)'
_computing_publication_material 'CRYSTALS (Betteridge et al., 2003)'
_computing_structure_refinement 'CRYSTALS (Betteridge et al., 2003)'
_computing_structure_solution 'SIR97 (Altomare et al., 1999)'
_diffrn_ambient_temperature 293
_diffrn_measured_fraction_theta_full 0.995
_diffrn_measured_fraction_theta_max 0.995
_diffrn_measurement_device_type 'Nonius KappaCCD'
_diffrn_measurement_method \w/2\q
_diffrn_radiation_monochromator graphite
_diffrn_radiation_type 'Mo K\a'
_diffrn_radiation_wavelength 0.71073
_diffrn_reflns_av_R_equivalents 0.092
_diffrn_reflns_limit_h_max 14
_diffrn_reflns_limit_h_min -14
_diffrn_reflns_limit_k_max 19
_diffrn_reflns_limit_k_min -19
_diffrn_reflns_limit_l_max 24
_diffrn_reflns_limit_l_min -24
_diffrn_reflns_number 22876
_diffrn_reflns_theta_full 25.670
_diffrn_reflns_theta_max 25.670
_diffrn_reflns_theta_min 1.088
_diffrn_standards_number 0
_exptl_absorpt_coefficient_mu 0.986
_exptl_absorpt_correction_T_max 0.9151
_exptl_absorpt_correction_T_min 0.8423
_exptl_absorpt_correction_type none
_exptl_crystal_colour blue
_exptl_crystal_density_diffrn 1.637
_exptl_crystal_density_method 'not measured'
_exptl_crystal_description plate
_exptl_crystal_F_000 1794
_exptl_crystal_size_max 0.20
_exptl_crystal_size_mid 0.17
_exptl_crystal_size_min 0.09
_refine_diff_density_max 0.49
_refine_diff_density_min -0.50
_refine_ls_extinction_method None
_refine_ls_goodness_of_fit_ref 1.1551
_refine_ls_hydrogen_treatment constr
_refine_ls_matrix_type full
_refine_ls_number_parameters 1054
_refine_ls_number_reflns 5871
_refine_ls_number_restraints 0
_refine_ls_R_factor_all 0.1759
_refine_ls_R_factor_gt 0.0487
_refine_ls_shift/su_max 0.000024
_refine_ls_structure_factor_coef F
_refine_ls_weighting_details
;
Method, part 1, Chebychev polynomial, (Watkin, 1994, Prince, 1982)
[weight] = 1.0/[A~0~*T~0~(x)+A~1~*T~1~(x) ... +A~n-1~]*T~n-1~(x)]
where A~i~ are the Chebychev coefficients listed below and x= Fcalc/Fmax
Method = Robust Weighting (Prince, 1982)
W = [weight] * [1-(deltaF/6*sigmaF)^2^]^2^
A~i~ are:
0.419 0.355 0.259
;
_refine_ls_weighting_scheme calc
_refine_ls_wR_factor_all 0.1206
_refine_ls_wR_factor_gt 0.0480
_refine_ls_wR_factor_ref 0.0556
_reflns_limit_h_max 14
_reflns_limit_h_min -14
_reflns_limit_k_max 19
_reflns_limit_k_min -18
_reflns_limit_l_max 24
_reflns_limit_l_min 0
_reflns_number_gt 4618
_reflns_number_total 13648
_reflns_threshold_expression I>2.0\s(I)
_cod_data_source_file b805071f.txt
_cod_data_source_block 2
_cod_depositor_comments
;
The following automatic conversions were performed:
'_symmetry_cell_setting' value 'Triclinic' changed to 'triclinic'
according to '/home/saulius/struct/CIF-dictionaries/cif_core.dic'
dictionary named 'cif_core.dic' version 2.4.1 from 2010-06-29.

Automatic conversion script
Id: cif_fix_enum 1527 2010-12-29 10:47:43Z saulius 
;
_cod_original_sg_symbol_H-M 'P -1 '
_cod_original_formula_sum 'C26 H16 Cu1 F6 N4 O2'
_cod_database_code 7004286

loop_
_symmetry_equiv_pos_as_xyz
x,y,z
-x,-y,-z

loop_
_atom_site_label
_atom_site_type_symbol
_atom_site_fract_x
_atom_site_fract_y
_atom_site_fract_z
_atom_site_U_iso_or_equiv
_atom_site_occupancy
_atom_site_adp_type
_atom_site_refinement_flags_posn
_atom_site_refinement_flags_adp
_atom_site_refinement_flags_occupancy
_atom_site_disorder_assembly
_atom_site_disorder_group
_oxford_atom_site_special_shape
_atom_site_attached_hydrogens
Cu1 Cu 0.16451(8) 0.60291(7) 0.58661(5) 0.0444 1.0000 Uani . . . . . . .
N111 N 0.1644(5) 0.5951(4) 0.6983(4) 0.0420 1.0000 Uani . . . . . . .
C112 C 0.0916(7) 0.5669(5) 0.7562(5) 0.0481 1.0000 Uani . . . . . . .
C113 C 0.1003(8) 0.5764(6) 0.8213(5) 0.0552 1.0000 Uani . . . . . . .
C114 C 0.1855(8) 0.6159(6) 0.8256(5) 0.0531 1.0000 Uani . . . . . . .
C115 C 0.2656(7) 0.6471(5) 0.7655(4) 0.0452 1.0000 Uani . . . . . . .
C116 C 0.3555(8) 0.6898(6) 0.7657(5) 0.0575 1.0000 Uani . . . . . . .
C117 C 0.4276(7) 0.7204(7) 0.7043(5) 0.0612 1.0000 Uani . . . . . . .
C118 C 0.4157(7) 0.7071(6) 0.6421(5) 0.0574 1.0000 Uani . . . . . . .
C119 C 0.3294(7) 0.6625(6) 0.6399(5) 0.0522 1.0000 Uani . . . . . . .
C120 C 0.2506(7) 0.6351(5) 0.7025(4) 0.0430 1.0000 Uani . . . . . . .
N121 N 0.3105(5) 0.6422(4) 0.5821(4) 0.0432 1.0000 Uani . . . . . . .
C122 C 0.3971(8) 0.6344(8) 0.5344(6) 0.0789 1.0000 Uani . . . . . . .
C123 C 0.3961(7) 0.6219(8) 0.4696(5) 0.0744 1.0000 Uani . . . . . . .
C124 C 0.2991(8) 0.6224(6) 0.4419(5) 0.0535 1.0000 Uani . . . . . . .
C125 C 0.3198(10) 0.6113(7) 0.3691(5) 0.0672 1.0000 Uani . . . . . . .
F126 F 0.3887(5) 0.6620(4) 0.3217(3) 0.0930 1.0000 Uani . . . . . . .
F127 F 0.3663(10) 0.5301(5) 0.3721(3) 0.1589 1.0000 Uani . . . . . . .
F128 F 0.2280(7) 0.6256(7) 0.3395(4) 0.1540 1.0000 Uani . . . . . . .
O129 O 0.1988(5) 0.6267(4) 0.4684(3) 0.0508 1.0000 Uani . . . . . . .
N130 N 0.0658(6) 0.7277(5) 0.5686(3) 0.0504 1.0000 Uani . . . . . . .
C131 C 0.0966(9) 0.8070(7) 0.5511(5) 0.0628 1.0000 Uani . . . . . . .
C132 C 0.0167(14) 0.8830(7) 0.5527(6) 0.0880 1.0000 Uani . . . . . . .
C133 C -0.0954(13) 0.8743(9) 0.5733(7) 0.0921 1.0000 Uani . . . . . . .
C134 C -0.1320(10) 0.7912(8) 0.5910(5) 0.0714 1.0000 Uani . . . . . . .
C135 C -0.2468(11) 0.7738(10) 0.6154(7) 0.0941 1.0000 Uani . . . . . . .
C136 C -0.2698(9) 0.6904(11) 0.6330(7) 0.0952 1.0000 Uani . . . . . . .
C137 C -0.1890(8) 0.6196(8) 0.6277(5) 0.0745 1.0000 Uani . . . . . . .
C138 C -0.0776(7) 0.6332(7) 0.6045(4) 0.0543 1.0000 Uani . . . . . . .
C139 C -0.0459(8) 0.7189(6) 0.5869(4) 0.0519 1.0000 Uani . . . . . . .
N140 N 0.0158(5) 0.5671(5) 0.5974(3) 0.0450 1.0000 Uani . . . . . . .
C141 C -0.0067(7) 0.4964(7) 0.5888(5) 0.0577 1.0000 Uani . . . . . . .
C142 C 0.0747(8) 0.4255(7) 0.5845(5) 0.0628 1.0000 Uani . . . . . . .
C143 C 0.1905(8) 0.4196(6) 0.5908(4) 0.0511 1.0000 Uani . . . . . . .
C144 C 0.2721(8) 0.3401(6) 0.5806(5) 0.0550 1.0000 Uani . . . . . . .
F145 F 0.3357(4) 0.3642(4) 0.5181(3) 0.0715 1.0000 Uani . . . . . . .
F146 F 0.3414(5) 0.3049(3) 0.6308(3) 0.0822 1.0000 Uani . . . . . . .
F147 F 0.2202(5) 0.2741(4) 0.5821(4) 0.0945 1.0000 Uani . . . . . . .
O148 O 0.2403(4) 0.4745(4) 0.5995(3) 0.0462 1.0000 Uani . . . . . . .
Cu2 Cu 0.09311(8) 0.29248(7) 0.91028(5) 0.0432 1.0000 Uani . . . . . . .
N211 N 0.2039(5) 0.1596(4) 0.9361(3) 0.0425 1.0000 Uani . . . . . . .
C212 C 0.2713(7) 0.1167(6) 0.9869(4) 0.0530 1.0000 Uani . . . . . . .
C213 C 0.3550(7) 0.0420(6) 0.9852(4) 0.0534 1.0000 Uani . . . . . . .
C214 C 0.3674(7) 0.0159(6) 0.9276(5) 0.0569 1.0000 Uani . . . . . . .
C215 C 0.3001(7) 0.0593(6) 0.8725(4) 0.0491 1.0000 Uani . . . . . . .
C216 C 0.3069(8) 0.0365(6) 0.8111(5) 0.0593 1.0000 Uani . . . . . . .
C217 C 0.2362(8) 0.0841(7) 0.7592(5) 0.0615 1.0000 Uani . . . . . . .
C218 C 0.1550(7) 0.1551(6) 0.7666(4) 0.0505 1.0000 Uani . . . . . . .
C219 C 0.1416(7) 0.1794(5) 0.8256(4) 0.0416 1.0000 Uani . . . . . . .
C220 C 0.2166(7) 0.1305(5) 0.8800(4) 0.0444 1.0000 Uani . . . . . . .
N221 N 0.0611(5) 0.2501(4) 0.8367(3) 0.0417 1.0000 Uani . . . . . . .
C222 C -0.0301(8) 0.2752(6) 0.8045(4) 0.0526 1.0000 Uani . . . . . . .
C223 C -0.1179(7) 0.3459(6) 0.8067(4) 0.0486 1.0000 Uani . . . . . . .
C224 C -0.1153(7) 0.4053(6) 0.8391(4) 0.0477 1.0000 Uani . . . . . . .
C225 C -0.2220(8) 0.4731(7) 0.8390(5) 0.0616 1.0000 Uani . . . . . . .
F226 F -0.2962(4) 0.4816(4) 0.7956(3) 0.0745 1.0000 Uani . . . . . . .
F227 F -0.2789(5) 0.4560(4) 0.9047(3) 0.0855 1.0000 Uani . . . . . . .
F228 F -0.1944(5) 0.5554(4) 0.8225(4) 0.0928 1.0000 Uani . . . . . . .
O229 O -0.0392(5) 0.4123(4) 0.8716(3) 0.0509 1.0000 Uani . . . . . . .
N230 N 0.2302(5) 0.3546(4) 0.8491(4) 0.0422 1.0000 Uani . . . . . . .
C231 C 0.2684(8) 0.3682(5) 0.7808(5) 0.0509 1.0000 Uani . . . . . . .
C232 C 0.3646(7) 0.4106(5) 0.7461(4) 0.0470 1.0000 Uani . . . . . . .
C233 C 0.4188(7) 0.4414(6) 0.7832(5) 0.0492 1.0000 Uani . . . . . . .
C234 C 0.3794(6) 0.4326(5) 0.8551(4) 0.0398 1.0000 Uani . . . . . . .
C235 C 0.4256(7) 0.4665(6) 0.8963(5) 0.0603 1.0000 Uani . . . . . . .
C236 C 0.3765(9) 0.4592(7) 0.9639(5) 0.0684 1.0000 Uani . . . . . . .
C237 C 0.2801(8) 0.4127(6) 0.9949(5) 0.0589 1.0000 Uani . . . . . . .
C238 C 0.2356(6) 0.3769(6) 0.9568(4) 0.0427 1.0000 Uani . . . . . . .
C239 C 0.2828(7) 0.3877(5) 0.8854(4) 0.0416 1.0000 Uani . . . . . . .
N240 N 0.1413(5) 0.3290(4) 0.9814(3) 0.0406 1.0000 Uani . . . . . . .
C241 C 0.0973(7) 0.3068(6) 1.0485(5) 0.0511 1.0000 Uani . . . . . . .
C242 C 0.0029(7) 0.2621(6) 1.0795(4) 0.0495 1.0000 Uani . . . . . . .
C243 C -0.0607(7) 0.2361(5) 1.0426(4) 0.0397 1.0000 Uani . . . . . . .
C244 C -0.1720(8) 0.2025(6) 1.0815(5) 0.0517 1.0000 Uani . . . . . . .
F245 F -0.2595(4) 0.2653(3) 1.0587(3) 0.0662 1.0000 Uani . . . . . . .
F246 F -0.1889(4) 0.1320(3) 1.0692(3) 0.0639 1.0000 Uani . . . . . . .
F247 F -0.1806(4) 0.1802(4) 1.1521(2) 0.0718 1.0000 Uani . . . . . . .
O248 O -0.0419(5) 0.2390(4) 0.9789(3) 0.0492 1.0000 Uani . . . . . . .
Cu3 Cu 0.26342(8) 0.00175(7) 1.24715(5) 0.0439 1.0000 Uani . . . . . . .
N311 N 0.1271(6) -0.0701(5) 1.3304(4) 0.0475 1.0000 Uani . . . . . . .
C312 C 0.1202(8) -0.1551(7) 1.3662(5) 0.0552 1.0000 Uani . . . . . . .
C313 C 0.0209(9) -0.1875(6) 1.4008(5) 0.0578 1.0000 Uani . . . . . . .
C314 C -0.0786(9) -0.1307(7) 1.4024(5) 0.0599 1.0000 Uani . . . . . . .
C315 C -0.0764(8) -0.0381(6) 1.3648(4) 0.0476 1.0000 Uani . . . . . . .
C316 C -0.1726(7) 0.0271(7) 1.3627(5) 0.0535 1.0000 Uani . . . . . . .
C317 C -0.1644(8) 0.1138(7) 1.3233(5) 0.0589 1.0000 Uani . . . . . . .
C318 C -0.0614(7) 0.1428(6) 1.2859(4) 0.0488 1.0000 Uani . . . . . . .
C319 C 0.0371(8) 0.0815(6) 1.2889(4) 0.0481 1.0000 Uani . . . . . . .
C320 C 0.0280(7) -0.0112(6) 1.3294(4) 0.0431 1.0000 Uani . . . . . . .
N321 N 0.1450(5) 0.1045(4) 1.2523(3) 0.0418 1.0000 Uani . . . . . . .
C322 C 0.1684(7) 0.1847(6) 1.2377(4) 0.0474 1.0000 Uani . . . . . . .
C323 C 0.2671(7) 0.2201(5) 1.1994(5) 0.0471 1.0000 Uani . . . . . . .
C324 C 0.3517(7) 0.1769(6) 1.1637(4) 0.0445 1.0000 Uani . . . . . . .
C325 C 0.4559(8) 0.2241(6) 1.1265(5) 0.0560 1.0000 Uani . . . . . . .
F326 F 0.4469(4) 0.3074(3) 1.1254(3) 0.0649 1.0000 Uani . . . . . . .
F327 F 0.5462(4) 0.1795(4) 1.1607(3) 0.0828 1.0000 Uani . . . . . . .
F328 F 0.4810(5) 0.2266(4) 1.0595(3) 0.0908 1.0000 Uani . . . . . . .
O329 O 0.3576(5) 0.1036(4) 1.1567(3) 0.0522 1.0000 Uani . . . . . . .
N330 N 0.1941(6) -0.0294(4) 1.1743(3) 0.0429 1.0000 Uani . . . . . . .
C331 C 0.0953(7) 0.0037(5) 1.1478(4) 0.0442 1.0000 Uani . . . . . . .
C332 C 0.0582(7) -0.0269(6) 1.1000(4) 0.0497 1.0000 Uani . . . . . . .
C333 C 0.1248(8) -0.0930(6) 1.0800(4) 0.0546 1.0000 Uani . . . . . . .
C334 C 0.2322(7) -0.1282(5) 1.1063(4) 0.0460 1.0000 Uani . . . . . . .
C335 C 0.3114(8) -0.1923(6) 1.0848(5) 0.0548 1.0000 Uani . . . . . . .
C336 C 0.4135(9) -0.2196(6) 1.1102(5) 0.0630 1.0000 Uani . . . . . . .
C337 C 0.4424(8) -0.1904(6) 1.1614(5) 0.0600 1.0000 Uani . . . . . . .
C338 C 0.3680(7) -0.1313(5) 1.1861(4) 0.0431 1.0000 Uani . . . . . . .
C339 C 0.2634(7) -0.0957(5) 1.1549(4) 0.0431 1.0000 Uani . . . . . . .
N340 N 0.3793(6) -0.0984(4) 1.2400(4) 0.0460 1.0000 Uani . . . . . . .
C341 C 0.4554(7) -0.1397(5) 1.2830(5) 0.0501 1.0000 Uani . . . . . . .
C342 C 0.4774(8) -0.1144(6) 1.3381(5) 0.0554 1.0000 Uani . . . . . . .
C343 C 0.4193(8) -0.0405(7) 1.3531(5) 0.0587 1.0000 Uani . . . . . . .
C344 C 0.4502(10) -0.0227(8) 1.4153(6) 0.0751 1.0000 Uani . . . . . . .
F345 F 0.4859(6) 0.0564(5) 1.3948(4) 0.1018 1.0000 Uani . . . . . . .
F346 F 0.5319(6) -0.0823(4) 1.4500(3) 0.1044 1.0000 Uani . . . . . . .
F347 F 0.3625(6) -0.0202(5) 1.4643(3) 0.1068 1.0000 Uani . . . . . . .
O348 O 0.3395(5) 0.0153(4) 1.3226(3) 0.0524 1.0000 Uani . . . . . . .
H1121 H 0.0276 0.5364 0.7526 0.0579 1.0000 Uiso . . . . . . .
H1131 H 0.0415 0.5533 0.8650 0.0677 1.0000 Uiso . . . . . . .
H1141 H 0.1920 0.6241 0.8722 0.0654 1.0000 Uiso . . . . . . .
H1161 H 0.3672 0.6976 0.8117 0.0709 1.0000 Uiso . . . . . . .
H1171 H 0.4917 0.7533 0.7038 0.0774 1.0000 Uiso . . . . . . .
H1181 H 0.4700 0.7303 0.5967 0.0737 1.0000 Uiso . . . . . . .
H1221 H 0.4741 0.6397 0.5452 0.0980 1.0000 Uiso . . . . . . .
H1231 H 0.4730 0.6123 0.4412 0.0921 1.0000 Uiso . . . . . . .
H1311 H 0.1823 0.8111 0.5361 0.0821 1.0000 Uiso . . . . . . .
H1321 H 0.0470 0.9450 0.5372 0.1122 1.0000 Uiso . . . . . . .
H1331 H -0.1515 0.9298 0.5753 0.1141 1.0000 Uiso . . . . . . .
H1351 H -0.3096 0.8242 0.6213 0.1143 1.0000 Uiso . . . . . . .
H1361 H -0.3544 0.6794 0.6495 0.1141 1.0000 Uiso . . . . . . .
H1371 H -0.2117 0.5564 0.6421 0.0956 1.0000 Uiso . . . . . . .
H1411 H -0.0899 0.4937 0.5867 0.0721 1.0000 Uiso . . . . . . .
H1421 H 0.0513 0.3736 0.5751 0.0774 1.0000 Uiso . . . . . . .
H2121 H 0.2640 0.1367 1.0298 0.0596 1.0000 Uiso . . . . . . .
H2131 H 0.4044 0.0083 1.0258 0.0614 1.0000 Uiso . . . . . . .
H2141 H 0.4283 -0.0361 0.9246 0.0675 1.0000 Uiso . . . . . . .
H2161 H 0.3671 -0.0137 0.8051 0.0746 1.0000 Uiso . . . . . . .
H2171 H 0.2416 0.0660 0.7154 0.0746 1.0000 Uiso . . . . . . .
H2181 H 0.1035 0.1909 0.7269 0.0600 1.0000 Uiso . . . . . . .
H2221 H -0.0382 0.2405 0.7742 0.0655 1.0000 Uiso . . . . . . .
H2231 H -0.1887 0.3532 0.7826 0.0588 1.0000 Uiso . . . . . . .
H2311 H 0.2261 0.3463 0.7529 0.0595 1.0000 Uiso . . . . . . .
H2321 H 0.3916 0.4184 0.6932 0.0548 1.0000 Uiso . . . . . . .
H2331 H 0.4893 0.4718 0.7590 0.0545 1.0000 Uiso . . . . . . .
H2351 H 0.4949 0.5002 0.8749 0.0701 1.0000 Uiso . . . . . . .
H2361 H 0.4090 0.4862 0.9927 0.0903 1.0000 Uiso . . . . . . .
H2371 H 0.2432 0.4066 1.0466 0.0757 1.0000 Uiso . . . . . . .
H2411 H 0.1387 0.3238 1.0806 0.0572 1.0000 Uiso . . . . . . .
H2421 H -0.0205 0.2478 1.1332 0.0627 1.0000 Uiso . . . . . . .
H3121 H 0.1945 -0.1998 1.3675 0.0695 1.0000 Uiso . . . . . . .
H3131 H 0.0202 -0.2550 1.4270 0.0775 1.0000 Uiso . . . . . . .
H3141 H -0.1530 -0.1537 1.4295 0.0746 1.0000 Uiso . . . . . . .
H3161 H -0.2494 0.0105 1.3904 0.0704 1.0000 Uiso . . . . . . .
H3171 H -0.2347 0.1604 1.3205 0.0676 1.0000 Uiso . . . . . . .
H3181 H -0.0590 0.2094 1.2559 0.0591 1.0000 Uiso . . . . . . .
H3221 H 0.1066 0.2250 1.2580 0.0614 1.0000 Uiso . . . . . . .
H3231 H 0.2764 0.2826 1.1974 0.0560 1.0000 Uiso . . . . . . .
H3311 H 0.0436 0.0532 1.1619 0.0534 1.0000 Uiso . . . . . . .
H3321 H -0.0184 0.0007 1.0806 0.0660 1.0000 Uiso . . . . . . .
H3331 H 0.0974 -0.1176 1.0475 0.0649 1.0000 Uiso . . . . . . .
H3351 H 0.2918 -0.2173 1.0498 0.0642 1.0000 Uiso . . . . . . .
H3361 H 0.4712 -0.2627 1.0917 0.0746 1.0000 Uiso . . . . . . .
H3371 H 0.5205 -0.2153 1.1819 0.0737 1.0000 Uiso . . . . . . .
H3411 H 0.5030 -0.1954 1.2767 0.0605 1.0000 Uiso . . . . . . .
H3421 H 0.5411 -0.1524 1.3695 0.0763 1.0000 Uiso . . . . . . .

loop_
_atom_site_aniso_label
_atom_site_aniso_U_11
_atom_site_aniso_U_22
_atom_site_aniso_U_33
_atom_site_aniso_U_23
_atom_site_aniso_U_13
_atom_site_aniso_U_12
Cu1 0.0407(6) 0.0491(7) 0.0472(6) -0.0222(5) -0.0069(5) -0.0019(5)
N111 0.039(4) 0.037(4) 0.049(4) -0.016(3) -0.011(3) 0.003(3)
C112 0.042(5) 0.033(5) 0.072(7) -0.018(5) -0.007(5) -0.012(4)
C113 0.057(6) 0.052(6) 0.056(6) -0.022(5) -0.004(5) -0.001(5)
C114 0.057(6) 0.052(6) 0.053(6) -0.023(5) -0.005(5) -0.006(5)
C115 0.043(5) 0.048(5) 0.053(5) -0.028(4) -0.009(4) -0.001(4)
C116 0.057(6) 0.066(7) 0.062(6) -0.035(5) -0.021(5) 0.002(5)
C117 0.042(5) 0.083(7) 0.073(7) -0.045(6) -0.008(5) -0.005(5)
C118 0.034(5) 0.077(7) 0.063(6) -0.032(5) -0.006(4) 0.004(5)
C119 0.034(5) 0.075(7) 0.064(6) -0.037(5) -0.023(5) -0.007(5)
C120 0.039(5) 0.037(5) 0.055(6) -0.017(4) -0.008(4) -0.004(4)
N121 0.026(4) 0.059(5) 0.054(4) -0.036(4) 0.002(3) 0.000(3)
C122 0.051(6) 0.120(10) 0.093(8) -0.063(7) 0.002(6) -0.032(6)
C123 0.043(6) 0.133(10) 0.082(7) -0.075(7) 0.014(5) -0.035(6)
C124 0.058(6) 0.059(6) 0.054(6) -0.029(5) 0.003(5) -0.021(5)
C125 0.089(8) 0.076(8) 0.053(6) -0.040(6) 0.004(6) -0.025(6)
F126 0.115(5) 0.112(5) 0.057(4) -0.029(3) 0.026(3) -0.061(4)
F127 0.343(13) 0.074(5) 0.070(5) -0.041(4) -0.018(6) -0.026(6)
F128 0.120(6) 0.320(13) 0.075(5) -0.105(6) 0.004(4) -0.093(7)
O129 0.043(4) 0.052(4) 0.056(4) -0.017(3) -0.004(3) -0.006(3)
N130 0.043(5) 0.071(6) 0.044(4) -0.029(4) -0.006(3) -0.003(4)
C131 0.089(8) 0.064(7) 0.046(6) -0.021(5) -0.025(5) -0.017(6)
C132 0.152(13) 0.056(7) 0.068(8) -0.031(6) -0.050(8) 0.008(8)
C133 0.121(11) 0.090(10) 0.081(9) -0.056(8) -0.052(8) 0.038(9)
C134 0.086(9) 0.075(8) 0.051(6) -0.036(6) -0.017(6) 0.031(7)
C135 0.071(9) 0.120(11) 0.090(9) -0.061(9) -0.029(7) 0.056(8)
C136 0.054(7) 0.138(12) 0.102(10) -0.071(10) 0.004(6) 0.015(8)
C137 0.050(6) 0.117(9) 0.073(7) -0.053(7) 0.007(5) -0.023(6)
C138 0.042(6) 0.077(7) 0.041(5) -0.019(5) -0.003(4) -0.004(5)
C139 0.055(6) 0.065(7) 0.039(5) -0.030(5) -0.017(4) 0.019(5)
N140 0.041(4) 0.056(5) 0.042(4) -0.023(4) -0.003(3) -0.009(4)
C141 0.038(5) 0.081(8) 0.057(6) -0.024(6) -0.007(4) -0.012(5)
C142 0.052(6) 0.075(7) 0.069(7) -0.031(6) 0.003(5) -0.022(6)
C143 0.065(6) 0.046(6) 0.042(5) -0.015(4) 0.009(4) -0.019(5)
C144 0.054(6) 0.049(6) 0.066(7) -0.024(5) 0.000(5) -0.012(5)
F145 0.064(3) 0.077(4) 0.075(4) -0.037(3) 0.016(3) -0.015(3)
F146 0.098(4) 0.052(4) 0.095(4) -0.029(3) -0.028(4) 0.015(3)
F147 0.075(4) 0.081(4) 0.153(6) -0.074(4) 0.021(4) -0.031(3)
O148 0.048(3) 0.053(4) 0.043(3) -0.021(3) -0.006(3) -0.010(3)
Cu2 0.0422(6) 0.0516(7) 0.0403(6) -0.0201(5) -0.0038(5) -0.0096(5)
N211 0.035(4) 0.056(5) 0.040(4) -0.019(4) -0.005(3) -0.007(3)
C212 0.053(6) 0.060(6) 0.044(5) -0.012(5) -0.004(4) -0.016(5)
C213 0.048(5) 0.057(6) 0.043(5) -0.008(5) -0.008(4) 0.003(5)
C214 0.054(6) 0.049(6) 0.058(6) -0.009(5) -0.005(5) -0.007(5)
C215 0.049(5) 0.045(5) 0.052(6) -0.019(5) 0.000(5) -0.005(4)
C216 0.068(6) 0.040(5) 0.069(7) -0.025(5) 0.006(5) -0.006(5)
C217 0.074(7) 0.068(7) 0.054(6) -0.036(5) -0.002(5) -0.010(6)
C218 0.054(6) 0.051(6) 0.051(5) -0.028(5) 0.000(4) -0.001(4)
C219 0.040(5) 0.048(5) 0.043(5) -0.020(4) 0.000(4) -0.014(4)
C220 0.043(5) 0.048(5) 0.046(5) -0.018(4) 0.003(4) -0.018(4)
N221 0.040(4) 0.050(4) 0.036(4) -0.014(3) -0.009(3) -0.008(3)
C222 0.065(6) 0.060(6) 0.044(5) -0.027(5) 0.003(5) -0.026(5)
C223 0.052(5) 0.054(6) 0.044(5) -0.023(4) -0.015(4) 0.003(5)
C224 0.038(5) 0.065(6) 0.040(5) -0.015(5) -0.003(4) -0.015(5)
C225 0.050(6) 0.076(8) 0.061(7) -0.023(5) -0.005(5) -0.016(5)
F226 0.053(3) 0.091(4) 0.086(4) -0.040(3) -0.026(3) 0.011(3)
F227 0.061(4) 0.117(5) 0.079(4) -0.045(4) 0.007(3) -0.002(3)
F228 0.071(4) 0.059(4) 0.147(6) -0.041(4) -0.017(4) 0.009(3)
O229 0.050(4) 0.057(4) 0.053(4) -0.026(3) -0.009(3) -0.007(3)
N230 0.044(4) 0.036(4) 0.042(4) -0.010(3) -0.010(3) -0.001(3)
C231 0.065(6) 0.034(5) 0.049(6) -0.011(4) -0.020(5) 0.011(5)
C232 0.050(5) 0.038(5) 0.042(5) -0.007(4) -0.003(4) 0.001(4)
C233 0.035(5) 0.053(6) 0.057(6) -0.019(5) -0.004(4) -0.002(4)
C234 0.030(4) 0.037(5) 0.054(5) -0.017(4) -0.011(4) 0.000(4)
C235 0.045(5) 0.064(7) 0.071(7) -0.017(5) -0.014(5) -0.013(5)
C236 0.068(7) 0.096(8) 0.058(6) -0.036(6) -0.005(5) -0.035(6)
C237 0.056(6) 0.077(7) 0.051(6) -0.030(5) 0.002(5) -0.019(5)
C238 0.033(5) 0.060(6) 0.044(5) -0.029(4) -0.004(4) -0.005(4)
C239 0.040(5) 0.050(5) 0.041(5) -0.021(4) -0.009(4) -0.009(4)
N240 0.036(4) 0.050(4) 0.041(4) -0.020(3) -0.006(3) -0.008(3)
C241 0.053(6) 0.060(6) 0.045(6) -0.022(5) -0.011(4) -0.005(5)
C242 0.042(5) 0.072(6) 0.042(5) -0.024(5) -0.001(4) -0.019(5)
C243 0.042(5) 0.037(5) 0.037(5) -0.014(4) -0.001(4) -0.001(4)
C244 0.057(6) 0.062(6) 0.043(6) -0.023(5) -0.008(5) -0.013(5)
F245 0.042(3) 0.067(4) 0.080(4) -0.018(3) -0.002(3) -0.005(3)
F246 0.072(4) 0.063(3) 0.068(3) -0.031(3) 0.008(3) -0.032(3)
F247 0.075(4) 0.107(4) 0.041(3) -0.025(3) 0.005(3) -0.043(3)
O248 0.053(4) 0.061(4) 0.040(3) -0.024(3) -0.003(3) -0.015(3)
Cu3 0.0475(7) 0.0415(6) 0.0473(6) -0.0206(5) -0.0111(5) -0.0013(5)
N311 0.051(5) 0.051(5) 0.040(4) -0.017(4) -0.010(3) -0.001(4)
C312 0.065(6) 0.057(7) 0.044(5) -0.015(5) -0.019(5) -0.005(5)
C313 0.074(7) 0.058(6) 0.046(6) -0.015(5) -0.009(5) -0.023(6)
C314 0.066(7) 0.084(8) 0.043(5) -0.027(5) -0.001(5) -0.033(6)
C315 0.054(6) 0.053(6) 0.041(5) -0.018(5) -0.011(4) -0.009(5)
C316 0.050(6) 0.069(7) 0.049(5) -0.030(5) 0.000(4) -0.014(5)
C317 0.048(6) 0.077(7) 0.051(6) -0.029(5) -0.003(5) 0.003(5)
C318 0.052(6) 0.046(5) 0.041(5) -0.011(4) -0.007(4) 0.002(5)
C319 0.060(6) 0.050(6) 0.037(5) -0.019(4) -0.014(4) 0.002(5)
C320 0.054(6) 0.046(6) 0.029(4) -0.011(4) -0.006(4) -0.008(5)
N321 0.038(4) 0.045(5) 0.047(4) -0.023(4) -0.012(3) 0.002(3)
C322 0.061(6) 0.043(6) 0.043(5) -0.022(4) -0.012(4) 0.002(5)
C323 0.045(5) 0.042(5) 0.058(6) -0.021(5) -0.013(4) -0.001(4)
C324 0.048(5) 0.040(5) 0.051(5) -0.017(4) -0.020(4) -0.005(4)
C325 0.061(6) 0.054(6) 0.064(6) -0.029(5) -0.007(5) -0.015(5)
F326 0.073(4) 0.046(3) 0.078(4) -0.021(3) -0.008(3) -0.015(3)
F327 0.051(3) 0.059(4) 0.134(5) -0.024(3) -0.027(3) -0.005(3)
F328 0.110(5) 0.093(5) 0.084(4) -0.048(4) 0.026(4) -0.045(4)
O329 0.054(4) 0.049(4) 0.064(4) -0.032(3) -0.006(3) -0.007(3)
N330 0.053(5) 0.035(4) 0.038(4) -0.011(3) -0.005(3) -0.002(4)
C331 0.045(5) 0.041(5) 0.046(5) -0.017(4) -0.001(4) -0.007(4)
C332 0.054(6) 0.052(6) 0.049(5) -0.020(5) -0.014(4) -0.011(5)
C333 0.076(7) 0.046(6) 0.049(5) -0.024(5) -0.005(5) -0.012(5)
C334 0.051(5) 0.046(5) 0.034(5) -0.004(4) -0.011(4) -0.004(4)
C335 0.076(7) 0.048(6) 0.053(6) -0.033(5) -0.010(5) -0.004(5)
C336 0.086(8) 0.051(6) 0.055(6) -0.031(5) -0.005(5) 0.009(5)
C337 0.065(6) 0.054(6) 0.057(6) -0.024(5) -0.001(5) 0.004(5)
C338 0.054(5) 0.032(5) 0.038(5) -0.003(4) -0.007(4) -0.011(4)
C339 0.059(6) 0.038(5) 0.034(5) -0.014(4) -0.004(4) -0.008(4)
N340 0.052(4) 0.038(4) 0.049(4) -0.020(3) -0.013(4) 0.007(3)
C341 0.047(5) 0.037(5) 0.067(6) -0.022(5) -0.012(5) 0.004(4)
C342 0.066(6) 0.054(6) 0.060(6) -0.032(5) -0.020(5) -0.002(5)
C343 0.063(6) 0.068(7) 0.054(6) -0.025(5) -0.021(5) -0.009(6)
C344 0.067(7) 0.087(9) 0.081(8) -0.040(7) -0.037(7) 0.015(7)
F345 0.121(6) 0.087(5) 0.130(6) -0.062(4) -0.055(4) -0.004(4)
F346 0.110(5) 0.121(5) 0.111(5) -0.075(4) -0.071(4) 0.042(4)
F347 0.096(5) 0.165(7) 0.075(4) -0.070(5) -0.030(4) 0.024(5)
O348 0.059(4) 0.049(4) 0.060(4) -0.029(3) -0.021(3) -0.002(3)

loop_
_atom_type_symbol
_atom_type_scat_dispersion_real
_atom_type_scat_dispersion_imag
_atom_type_scat_Cromer_Mann_a1
_atom_type_scat_Cromer_Mann_b1
_atom_type_scat_Cromer_Mann_a2
_atom_type_scat_Cromer_Mann_b2
_atom_type_scat_Cromer_Mann_a3
_atom_type_scat_Cromer_Mann_b3
_atom_type_scat_Cromer_Mann_a4
_atom_type_scat_Cromer_Mann_b4
_atom_type_scat_Cromer_Mann_c
_atom_type_scat_source
C 0.0033 0.0016 2.3100 20.8439 1.0200 10.2075 1.5886 0.5687 0.8650 51.6512 0.2156 'International Tables Vol C 4.2.6.8 and 6.1.1.4'
H 0.0000 0.0000 0.4930 10.5109 0.3229 26.1257 0.1402 3.1424 0.0408 57.7998 0.0030 'International Tables Vol C 4.2.6.8 and 6.1.1.4'
N 0.0061 0.0033 12.2126 0.0057 3.1322 9.8933 2.0125 28.9975 1.1663 0.5826 -11.5290 'International Tables Vol C 4.2.6.8 and 6.1.1.4'
O 0.0106 0.0060 3.0485 13.2771 2.2868 5.7011 1.5463 0.3239 0.8670 32.9089 0.2508 'International Tables Vol C 4.2.6.8 and 6.1.1.4'
F 0.0171 0.0103 3.5392 10.2825 2.6412 4.2944 1.5170 0.2615 1.0243 26.1476 0.2776 'International Tables Vol C 4.2.6.8 and 6.1.1.4'
Cu 0.3201 1.2651 13.3380 3.5828 7.1676 0.2470 5.6158 11.3966 1.6735 64.8126 1.1910 'International Tables Vol C 4.2.6.8 and 6.1.1.4'

loop_
_geom_angle_atom_site_label_1
_geom_angle_site_symmetry_1
_geom_angle_atom_site_label_2
_geom_angle_site_symmetry_2
_geom_angle_atom_site_label_3
_geom_angle_site_symmetry_3
_geom_angle
_geom_angle_publ_flag
N111 . Cu1 . N121 . 78.1(3) yes
N111 . Cu1 . O129 . 167.2(2) yes
N121 . Cu1 . O129 . 89.2(2) yes
N111 . Cu1 . N130 . 87.4(2) yes
N121 . Cu1 . N130 . 96.4(3) yes
O129 . Cu1 . N130 . 91.9(2) yes
N111 . Cu1 . N140 . 97.8(3) yes
N121 . Cu1 . N140 . 175.5(3) yes
O129 . Cu1 . N140 . 94.8(2) yes
N130 . Cu1 . N140 . 81.4(3) yes
N111 . Cu1 . O148 . 97.3(2) yes
N121 . Cu1 . O148 . 92.3(2) yes
O129 . Cu1 . O148 . 85.3(2) yes
N130 . Cu1 . O148 . 170.8(3) yes
N140 . Cu1 . O148 . 90.1(3) yes
Cu1 . N111 . C112 . 131.6(5) yes
Cu1 . N111 . C120 . 110.0(5) yes
C112 . N111 . C120 . 118.1(7) yes
N111 . C112 . C113 . 122.8(7) yes
N111 . C112 . H1121 . 117.4 no
C113 . C112 . H1121 . 119.8 no
C112 . C113 . C114 . 119.2(8) yes
C112 . C113 . H1131 . 120.0 no
C114 . C113 . H1131 . 120.8 no
C113 . C114 . C115 . 120.3(8) yes
C113 . C114 . H1141 . 120.0 no
C115 . C114 . H1141 . 119.8 no
C114 . C115 . C116 . 123.5(8) yes
C114 . C115 . C120 . 116.9(7) yes
C116 . C115 . C120 . 119.6(8) yes
C115 . C116 . C117 . 119.8(8) yes
C115 . C116 . H1161 . 119.6 no
C117 . C116 . H1161 . 120.6 no
C116 . C117 . C118 . 121.4(8) yes
C116 . C117 . H1171 . 120.0 no
C118 . C117 . H1171 . 118.7 no
C117 . C118 . C119 . 121.0(8) yes
C117 . C118 . H1181 . 120.6 no
C119 . C118 . H1181 . 118.5 no
C118 . C119 . C120 . 117.6(7) yes
C118 . C119 . N121 . 126.7(8) yes
C120 . C119 . N121 . 115.7(7) yes
C119 . C120 . C115 . 120.6(7) yes
C119 . C120 . N111 . 116.7(7) yes
C115 . C120 . N111 . 122.7(7) yes
C119 . N121 . Cu1 . 117.6(5) yes
C119 . N121 . C122 . 118.6(7) yes
Cu1 . N121 . C122 . 122.6(6) yes
N121 . C122 . C123 . 128.3(8) yes
N121 . C122 . H1221 . 115.8 no
C123 . C122 . H1221 . 115.9 no
C122 . C123 . C124 . 124.6(8) yes
C122 . C123 . H1231 . 117.0 no
C124 . C123 . H1231 . 118.4 no
C123 . C124 . C125 . 114.8(8) yes
C123 . C124 . O129 . 129.8(8) yes
C125 . C124 . O129 . 115.3(8) yes
C124 . C125 . F126 . 115.2(8) yes
C124 . C125 . F127 . 113.1(9) yes
F126 . C125 . F127 . 103.6(9) yes
C124 . C125 . F128 . 113.6(9) yes
F126 . C125 . F128 . 105.8(9) yes
F127 . C125 . F128 . 104.5(9) yes
Cu1 . O129 . C124 . 117.6(5) yes
Cu1 . N130 . C131 . 130.2(7) yes
Cu1 . N130 . C139 . 110.4(6) yes
C131 . N130 . C139 . 118.9(8) yes
N130 . C131 . C132 . 122.2(10) yes
N130 . C131 . H1311 . 116.3 no
C132 . C131 . H1311 . 121.5 no
C131 . C132 . C133 . 119.5(11) yes
C131 . C132 . H1321 . 118.3 no
C133 . C132 . H1321 . 122.2 no
C132 . C133 . C134 . 120.0(11) yes
C132 . C133 . H1331 . 118.3 no
C134 . C133 . H1331 . 121.7 no
C133 . C134 . C135 . 124.7(11) yes
C133 . C134 . C139 . 116.5(11) yes
C135 . C134 . C139 . 118.7(11) yes
C134 . C135 . C136 . 118.8(10) yes
C134 . C135 . H1351 . 120.1 no
C136 . C135 . H1351 . 121.0 no
C135 . C136 . C137 . 123.8(11) yes
C135 . C136 . H1361 . 117.7 no
C137 . C136 . H1361 . 118.4 no
C136 . C137 . C138 . 119.4(11) yes
C136 . C137 . H1371 . 120.4 no
C138 . C137 . H1371 . 120.2 no
C137 . C138 . C139 . 120.2(9) yes
C137 . C138 . N140 . 126.1(9) yes
C139 . C138 . N140 . 113.6(8) yes
C134 . C139 . C138 . 119.1(10) yes
C134 . C139 . N130 . 122.9(10) yes
C138 . C139 . N130 . 118.0(8) yes
C138 . N140 . Cu1 . 114.2(6) yes
C138 . N140 . C141 . 117.9(7) yes
Cu1 . N140 . C141 . 127.2(6) yes
N140 . C141 . C142 . 124.0(8) yes
N140 . C141 . H1411 . 117.0 no
C142 . C141 . H1411 . 119.0 no
C141 . C142 . C143 . 124.0(8) yes
C141 . C142 . H1421 . 119.6 no
C143 . C142 . H1421 . 116.4 no
C142 . C143 . C144 . 118.4(8) yes
C142 . C143 . O148 . 128.8(8) yes
C144 . C143 . O148 . 112.6(8) yes
C143 . C144 . F145 . 111.1(7) yes
C143 . C144 . F146 . 111.5(8) yes
F145 . C144 . F146 . 107.5(8) yes
C143 . C144 . F147 . 113.9(8) yes
F145 . C144 . F147 . 106.2(7) yes
F146 . C144 . F147 . 106.4(8) yes
C143 . O148 . Cu1 . 122.1(5) yes
N211 . Cu2 . N221 . 78.6(3) yes
N211 . Cu2 . O229 . 166.8(2) yes
N221 . Cu2 . O229 . 89.0(2) yes
N211 . Cu2 . N230 . 90.1(2) yes
N221 . Cu2 . N230 . 95.2(3) yes
O229 . Cu2 . N230 . 95.5(2) yes
N211 . Cu2 . N240 . 96.7(2) yes
N221 . Cu2 . N240 . 174.0(3) yes
O229 . Cu2 . N240 . 95.9(2) yes
N230 . Cu2 . N240 . 81.0(3) yes
N211 . Cu2 . O248 . 92.7(2) yes
N221 . Cu2 . O248 . 91.6(2) yes
O229 . Cu2 . O248 . 83.1(2) yes
N230 . Cu2 . O248 . 173.1(2) yes
N240 . Cu2 . O248 . 92.4(2) yes
Cu2 . N211 . C212 . 131.6(6) yes
Cu2 . N211 . C220 . 109.7(5) yes
C212 . N211 . C220 . 117.3(7) yes
N211 . C212 . C213 . 123.0(8) yes
N211 . C212 . H2121 . 119.4 no
C213 . C212 . H2121 . 117.6 no
C212 . C213 . C214 . 118.2(8) yes
C212 . C213 . H2131 . 121.9 no
C214 . C213 . H2131 . 120.0 no
C213 . C214 . C215 . 121.1(8) yes
C213 . C214 . H2141 . 119.5 no
C215 . C214 . H2141 . 119.3 no
C214 . C215 . C216 . 124.8(8) yes
C214 . C215 . C220 . 116.7(8) yes
C216 . C215 . C220 . 118.4(8) yes
C215 . C216 . C217 . 120.3(8) yes
C215 . C216 . H2161 . 118.8 no
C217 . C216 . H2161 . 120.8 no
C216 . C217 . C218 . 120.8(8) yes
C216 . C217 . H2171 . 119.3 no
C218 . C217 . H2171 . 119.9 no
C217 . C218 . C219 . 122.0(8) yes
C217 . C218 . H2181 . 119.9 no
C219 . C218 . H2181 . 118.0 no
C218 . C219 . C220 . 117.5(8) yes
C218 . C219 . N221 . 125.0(7) yes
C220 . C219 . N221 . 117.4(7) yes
C219 . C220 . C215 . 120.9(8) yes
C219 . C220 . N211 . 115.5(7) yes
C215 . C220 . N211 . 123.6(8) yes
C219 . N221 . Cu2 . 114.9(5) yes
C219 . N221 . C222 . 119.0(7) yes
Cu2 . N221 . C222 . 125.7(6) yes
N221 . C222 . C223 . 127.5(7) yes
N221 . C222 . H2221 . 115.5 no
C223 . C222 . H2221 . 116.9 no
C222 . C223 . C224 . 124.7(8) yes
C222 . C223 . H2231 . 118.2 no
C224 . C223 . H2231 . 117.1 no
C223 . C224 . C225 . 116.2(8) yes
C223 . C224 . O229 . 130.4(8) yes
C225 . C224 . O229 . 113.3(8) yes
C224 . C225 . F226 . 117.1(8) yes
C224 . C225 . F227 . 111.3(8) yes
F226 . C225 . F227 . 106.8(7) yes
C224 . C225 . F228 . 110.8(8) yes
F226 . C225 . F228 . 106.3(8) yes
F227 . C225 . F228 . 103.6(8) yes
Cu2 . O229 . C224 . 117.3(5) yes
Cu2 . N230 . C231 . 129.3(6) yes
Cu2 . N230 . C239 . 112.7(5) yes
C231 . N230 . C239 . 117.9(7) yes
N230 . C231 . C232 . 123.3(8) yes
N230 . C231 . H2311 . 117.8 no
C232 . C231 . H2311 . 118.9 no
C231 . C232 . C233 . 118.5(8) yes
C231 . C232 . H2321 . 120.1 no
C233 . C232 . H2321 . 121.4 no
C232 . C233 . C234 . 121.0(8) yes
C232 . C233 . H2331 . 119.6 no
C234 . C233 . H2331 . 119.3 no
C233 . C234 . C235 . 125.1(8) yes
C233 . C234 . C239 . 115.9(7) yes
C235 . C234 . C239 . 118.9(8) yes
C234 . C235 . C236 . 120.4(8) yes
C234 . C235 . H2351 . 120.0 no
C236 . C235 . H2351 . 119.5 no
C235 . C236 . C237 . 120.7(8) yes
C235 . C236 . H2361 . 119.8 no
C237 . C236 . H2361 . 119.5 no
C236 . C237 . C238 . 120.0(8) yes
C236 . C237 . H2371 . 120.6 no
C238 . C237 . H2371 . 119.4 no
C237 . C238 . C239 . 119.6(8) yes
C237 . C238 . N240 . 125.4(7) yes
C239 . C238 . N240 . 115.0(6) yes
C234 . C239 . C238 . 120.3(7) yes
C234 . C239 . N230 . 123.2(7) yes
C238 . C239 . N230 . 116.5(7) yes
C238 . N240 . Cu2 . 114.8(5) yes
C238 . N240 . C241 . 120.8(7) yes
Cu2 . N240 . C241 . 124.2(6) yes
N240 . C241 . C242 . 126.8(7) yes
N240 . C241 . H2411 . 114.9 no
C242 . C241 . H2411 . 118.3 no
C241 . C242 . C243 . 124.3(7) yes
C241 . C242 . H2421 . 118.1 no
C243 . C242 . H2421 . 117.7 no
C242 . C243 . C244 . 117.3(7) yes
C242 . C243 . O248 . 128.7(7) yes
C244 . C243 . O248 . 113.9(7) yes
C243 . C244 . F245 . 110.0(7) yes
C243 . C244 . F246 . 112.5(7) yes
F245 . C244 . F246 . 106.2(7) yes
C243 . C244 . F247 . 114.1(7) yes
F245 . C244 . F247 . 107.0(7) yes
F246 . C244 . F247 . 106.6(7) yes
C243 . O248 . Cu2 . 122.9(5) yes
N311 . Cu3 . N321 . 78.6(3) yes
N311 . Cu3 . O329 . 164.1(2) yes
N321 . Cu3 . O329 . 86.5(2) yes
N311 . Cu3 . N330 . 86.0(2) yes
N321 . Cu3 . N330 . 97.4(3) yes
O329 . Cu3 . N330 . 90.7(2) yes
N311 . Cu3 . N340 . 102.0(3) yes
N321 . Cu3 . N340 . 178.8(3) yes
O329 . Cu3 . N340 . 92.8(2) yes
N330 . Cu3 . N340 . 81.6(3) yes
N311 . Cu3 . O348 . 91.9(2) yes
N321 . Cu3 . O348 . 89.2(2) yes
O329 . Cu3 . O348 . 93.2(2) yes
N330 . Cu3 . O348 . 172.6(3) yes
N340 . Cu3 . O348 . 91.8(3) yes
Cu3 . N311 . C312 . 132.4(6) yes
Cu3 . N311 . C320 . 109.2(5) yes
C312 . N311 . C320 . 117.0(8) yes
N311 . C312 . C313 . 123.9(9) yes
N311 . C312 . H3121 . 117.5 no
C313 . C312 . H3121 . 118.7 no
C312 . C313 . C314 . 120.7(9) yes
C312 . C313 . H3131 . 120.5 no
C314 . C313 . H3131 . 118.8 no
C313 . C314 . C315 . 118.0(8) yes
C313 . C314 . H3141 . 121.6 no
C315 . C314 . H3141 . 120.5 no
C314 . C315 . C316 . 123.4(9) yes
C314 . C315 . C320 . 117.5(8) yes
C316 . C315 . C320 . 119.1(8) yes
C315 . C316 . C317 . 119.8(8) yes
C315 . C316 . H3161 . 121.4 no
C317 . C316 . H3161 . 118.8 no
C316 . C317 . C318 . 122.5(8) yes
C316 . C317 . H3171 . 119.7 no
C318 . C317 . H3171 . 117.9 no
C317 . C318 . C319 . 119.8(8) yes
C317 . C318 . H3181 . 120.1 no
C319 . C318 . H3181 . 120.1 no
C318 . C319 . C320 . 117.8(8) yes
C318 . C319 . N321 . 123.8(8) yes
C320 . C319 . N321 . 118.3(7) yes
C319 . C320 . C315 . 120.9(8) yes
C319 . C320 . N311 . 116.1(8) yes
C315 . C320 . N311 . 123.0(8) yes
C319 . N321 . Cu3 . 115.5(5) yes
C319 . N321 . C322 . 119.7(7) yes
Cu3 . N321 . C322 . 123.3(6) yes
N321 . C322 . C323 . 127.5(7) yes
N321 . C322 . H3221 . 114.7 no
C323 . C322 . H3221 . 117.8 no
C322 . C323 . C324 . 124.0(7) yes
C322 . C323 . H3231 . 117.8 no
C324 . C323 . H3231 . 118.2 no
C323 . C324 . C325 . 117.1(8) yes
C323 . C324 . O329 . 129.8(8) yes
C325 . C324 . O329 . 113.1(7) yes
C324 . C325 . F326 . 114.9(8) yes
C324 . C325 . F327 . 109.4(7) yes
F326 . C325 . F327 . 105.7(7) yes
C324 . C325 . F328 . 111.8(7) yes
F326 . C325 . F328 . 107.5(7) yes
F327 . C325 . F328 . 107.1(8) yes
Cu3 . O329 . C324 . 115.4(5) yes
Cu3 . N330 . C331 . 129.2(5) yes
Cu3 . N330 . C339 . 111.5(5) yes
C331 . N330 . C339 . 119.3(7) yes
N330 . C331 . C332 . 122.4(8) yes
N330 . C331 . H3311 . 119.6 no
C332 . C331 . H3311 . 118.0 no
C331 . C332 . C333 . 119.7(8) yes
C331 . C332 . H3321 . 119.8 no
C333 . C332 . H3321 . 120.5 no
C332 . C333 . C334 . 119.2(8) yes
C332 . C333 . H3331 . 120.4 no
C334 . C333 . H3331 . 120.4 no
C333 . C334 . C335 . 123.7(8) yes
C333 . C334 . C339 . 118.2(8) yes
C335 . C334 . C339 . 118.0(8) yes
C334 . C335 . C336 . 119.9(8) yes
C334 . C335 . H3351 . 120.3 no
C336 . C335 . H3351 . 119.8 no
C335 . C336 . C337 . 122.0(8) yes
C335 . C336 . H3361 . 118.7 no
C337 . C336 . H3361 . 119.3 no
C336 . C337 . C338 . 120.7(9) yes
C336 . C337 . H3371 . 120.0 no
C338 . C337 . H3371 . 119.3 no
C337 . C338 . C339 . 117.9(8) yes
C337 . C338 . N340 . 128.7(8) yes
C339 . C338 . N340 . 113.5(7) yes
C338 . C339 . C334 . 121.1(8) yes
C338 . C339 . N330 . 117.7(7) yes
C334 . C339 . N330 . 121.1(8) yes
C338 . N340 . Cu3 . 114.9(5) yes
C338 . N340 . C341 . 119.0(7) yes
Cu3 . N340 . C341 . 125.8(6) yes
N340 . C341 . C342 . 125.3(8) yes
N340 . C341 . H3411 . 117.1 no
C342 . C341 . H3411 . 117.5 no
C341 . C342 . C343 . 124.0(8) yes
C341 . C342 . H3421 . 119.0 no
C343 . C342 . H3421 . 117.0 no
C342 . C343 . C344 . 118.1(8) yes
C342 . C343 . O348 . 128.6(8) yes
C344 . C343 . O348 . 113.2(8) yes
C343 . C344 . F345 . 111.9(9) yes
C343 . C344 . F346 . 114.6(9) yes
F345 . C344 . F346 . 106.0(9) yes
C343 . C344 . F347 . 112.7(9) yes
F345 . C344 . F347 . 104.9(9) yes
F346 . C344 . F347 . 106.0(9) yes
C343 . O348 . Cu3 . 123.3(5) yes

loop_
_geom_bond_atom_site_label_1
_geom_bond_site_symmetry_1
_geom_bond_atom_site_label_2
_geom_bond_site_symmetry_2
_geom_bond_distance
_geom_bond_publ_flag
Cu1 . N111 . 2.221(6) yes
Cu1 . N121 . 1.964(6) yes
Cu1 . O129 . 2.258(6) yes
Cu1 . N130 . 2.089(7) yes
Cu1 . N140 . 1.945(7) yes
Cu1 . O148 . 2.058(6) yes
N111 . C112 . 1.326(10) yes
N111 . C120 . 1.360(9) yes
C112 . C113 . 1.410(12) yes
C112 . H1121 . 1.022 no
C113 . C114 . 1.344(12) yes
C113 . H1131 . 1.033 no
C114 . C115 . 1.415(11) yes
C114 . H1141 . 1.019 no
C115 . C116 . 1.398(12) yes
C115 . C120 . 1.408(11) yes
C116 . C117 . 1.374(13) yes
C116 . H1161 . 1.023 no
C117 . C118 . 1.392(12) yes
C117 . H1171 . 1.020 no
C118 . C119 . 1.395(11) yes
C118 . H1181 . 1.024 no
C119 . C120 . 1.429(11) yes
C119 . N121 . 1.394(9) yes
N121 . C122 . 1.317(11) yes
C122 . C123 . 1.405(13) yes
C122 . H1221 . 1.017 no
C123 . C124 . 1.378(12) yes
C123 . H1231 . 1.022 no
C124 . C125 . 1.526(12) yes
C124 . O129 . 1.236(9) yes
C125 . F126 . 1.304(11) yes
C125 . F127 . 1.320(11) yes
C125 . F128 . 1.291(12) yes
N130 . C131 . 1.318(11) yes
N130 . C139 . 1.355(11) yes
C131 . C132 . 1.423(15) yes
C131 . H1311 . 1.034 no
C132 . C133 . 1.363(16) yes
C132 . H1321 . 1.059 no
C133 . C134 . 1.407(16) yes
C133 . H1331 . 1.031 no
C134 . C135 . 1.433(16) yes
C134 . C139 . 1.431(12) yes
C135 . C136 . 1.345(17) yes
C135 . H1351 . 1.031 no
C136 . C137 . 1.385(15) yes
C136 . H1361 . 1.045 no
C137 . C138 . 1.376(12) yes
C137 . H1371 . 1.041 no
C138 . C139 . 1.420(12) yes
C138 . N140 . 1.430(10) yes
N140 . C141 . 1.312(11) yes
C141 . C142 . 1.385(12) yes
C141 . H1411 . 1.022 no
C142 . C143 . 1.405(12) yes
C142 . H1421 . 1.031 no
C143 . C144 . 1.526(12) yes
C143 . O148 . 1.248(9) yes
C144 . F145 . 1.328(10) yes
C144 . F146 . 1.319(10) yes
C144 . F147 . 1.336(9) yes
Cu2 . N211 . 2.246(7) yes
Cu2 . N221 . 1.980(6) yes
Cu2 . O229 . 2.253(6) yes
Cu2 . N230 . 2.075(7) yes
Cu2 . N240 . 1.959(6) yes
Cu2 . O248 . 2.053(5) yes
N211 . C212 . 1.321(10) yes
N211 . C220 . 1.363(9) yes
C212 . C213 . 1.433(12) yes
C212 . H2121 . 1.023 no
C213 . C214 . 1.362(12) yes
C213 . H2131 . 1.020 no
C214 . C215 . 1.382(12) yes
C214 . H2141 . 1.022 no
C215 . C216 . 1.413(12) yes
C215 . C220 . 1.418(11) yes
C216 . C217 . 1.373(13) yes
C216 . H2161 . 1.014 no
C217 . C218 . 1.403(12) yes
C217 . H2171 . 1.023 no
C218 . C219 . 1.369(10) yes
C218 . H2181 . 1.029 no
C219 . C220 . 1.444(11) yes
C219 . N221 . 1.418(10) yes
N221 . C222 . 1.295(10) yes
C222 . C223 . 1.416(11) yes
C222 . H2221 . 1.005 no
C223 . C224 . 1.366(11) yes
C223 . H2231 . 1.020 no
C224 . C225 . 1.528(12) yes
C224 . O229 . 1.262(9) yes
C225 . F226 . 1.314(10) yes
C225 . F227 . 1.345(10) yes
C225 . F228 . 1.352(11) yes
N230 . C231 . 1.330(10) yes
N230 . C239 . 1.351(9) yes
C231 . C232 . 1.410(11) yes
C231 . H2311 . 1.015 no
C232 . C233 . 1.350(11) yes
C232 . H2321 . 1.032 no
C233 . C234 . 1.417(11) yes
C233 . H2331 . 1.024 no
C234 . C235 . 1.391(11) yes
C234 . C239 . 1.421(10) yes
C235 . C236 . 1.368(12) yes
C235 . H2351 . 1.032 no
C236 . C237 . 1.434(12) yes
C236 . H2361 . 1.013 no
C237 . C238 . 1.353(11) yes
C237 . H2371 . 1.042 no
C238 . C239 . 1.420(10) yes
C238 . N240 . 1.417(10) yes
N240 . C241 . 1.312(10) yes
C241 . C242 . 1.399(11) yes
C241 . H2411 . 1.024 no
C242 . C243 . 1.373(11) yes
C242 . H2421 . 1.025 no
C243 . C244 . 1.524(11) yes
C243 . O248 . 1.256(8) yes
C244 . F245 . 1.333(10) yes
C244 . F246 . 1.323(9) yes
C244 . F247 . 1.330(9) yes
Cu3 . N311 . 2.289(7) yes
Cu3 . N321 . 2.004(6) yes
Cu3 . O329 . 2.273(6) yes
Cu3 . N330 . 2.070(7) yes
Cu3 . N340 . 1.968(6) yes
Cu3 . O348 . 2.012(5) yes
N311 . C312 . 1.318(11) yes
N311 . C320 . 1.379(10) yes
C312 . C313 . 1.373(12) yes
C312 . H3121 . 1.038 no
C313 . C314 . 1.371(13) yes
C313 . H3131 . 1.031 no
C314 . C315 . 1.421(12) yes
C314 . H3141 . 1.027 no
C315 . C316 . 1.410(12) yes
C315 . C320 . 1.400(11) yes
C316 . C317 . 1.356(12) yes
C316 . H3161 . 1.025 no
C317 . C318 . 1.407(12) yes
C317 . H3171 . 1.017 no
C318 . C319 . 1.392(11) yes
C318 . H3181 . 1.033 no
C319 . C320 . 1.444(11) yes
C319 . N321 . 1.426(10) yes
N321 . C322 . 1.307(10) yes
C322 . C323 . 1.403(11) yes
C322 . H3221 . 1.031 no
C323 . C324 . 1.381(11) yes
C323 . H3231 . 1.033 no
C324 . C325 . 1.535(12) yes
C324 . O329 . 1.243(9) yes
C325 . F326 . 1.336(9) yes
C325 . F327 . 1.333(10) yes
C325 . F328 . 1.326(10) yes
N330 . C331 . 1.325(10) yes
N330 . C339 . 1.372(9) yes
C331 . C332 . 1.408(11) yes
C331 . H3311 . 1.020 no
C332 . C333 . 1.361(11) yes
C332 . H3321 . 1.023 no
C333 . C334 . 1.420(11) yes
C333 . H3331 . 1.013 no
C334 . C335 . 1.416(11) yes
C334 . C339 . 1.410(11) yes
C335 . C336 . 1.347(12) yes
C335 . H3351 . 1.019 no
C336 . C337 . 1.409(12) yes
C336 . H3361 . 1.019 no
C337 . C338 . 1.362(11) yes
C337 . H3371 . 1.042 no
C338 . C339 . 1.431(11) yes
C338 . N340 . 1.422(10) yes
N340 . C341 . 1.287(10) yes
C341 . C342 . 1.406(11) yes
C341 . H3411 . 1.016 no
C342 . C343 . 1.384(12) yes
C342 . H3421 . 1.036 no
C343 . C344 . 1.514(13) yes
C343 . O348 . 1.259(10) yes
C344 . F345 . 1.334(12) yes
C344 . F346 . 1.332(11) yes
C344 . F347 . 1.325(12) yes

loop_
_geom_hbond_atom_site_label_D
_geom_hbond_site_symmetry_D
_geom_hbond_atom_site_label_H
_geom_hbond_site_symmetry_H
_geom_hbond_atom_site_label_A
_geom_hbond_site_symmetry_A
_geom_hbond_angle_DHA
_geom_hbond_distance_DH
_geom_hbond_distance_HA
_geom_hbond_distance_DA
_geom_hbond_publ_flag
C333 . H3331 . O248 2_557 153 1.01 2.47 3.400(14) yes
